data_4076734
loop_
_publ_author_name
'Reardon, Damien'
'Aharonian, Ghazar'
'Gambarotta, Sandro'
'Yap, Glenn P. A.'

_publ_section_title
;
 Mono- and Zerovalent Manganese Alkyl Complexes Supported by the
 \a,\a&#x2018;-Diiminato Pyridine Ligand:&#x00A0; Alkyl Stabilization at
 the Expense of Catalytic Performance
;
_journal_issue 5
_journal_name_full Organometallics
_journal_page_first 786
_journal_paper_doi 10.1021/om0110078
_journal_volume 21
_journal_year 2002
_chemical_formula_sum 'C34 H46 Mn N3'
_chemical_formula_weight 551.68
_chemical_name_systematic
; 
 ? 
;
_space_group_IT_number 14
_symmetry_cell_setting monoclinic
_symmetry_space_group_name_Hall '-P 2yn'
_symmetry_space_group_name_H-M 'P 1 21/n 1'
_atom_sites_solution_hydrogens geom
_atom_sites_solution_primary direct
_atom_sites_solution_secondary difmap
_audit_creation_method SHELXL-97
_cell_angle_alpha 90.00
_cell_angle_beta 94.784(4)
_cell_angle_gamma 90.00
_cell_formula_units_Z 4
_cell_length_a 14.159(3)
_cell_length_b 8.7749(17)
_cell_length_c 25.300(5)
_cell_measurement_reflns_used 'reflections from 60 data frames'
_cell_measurement_temperature 203(2)
_cell_measurement_theta_max 28.29
_cell_measurement_theta_min 1.47
_cell_volume 3132.4(11)
_computing_cell_refinement 'Bruker SMART'
_computing_data_collection 'Bruker SMART'
_computing_data_reduction 'Bruker SHELXTL'
_computing_molecular_graphics 'Bruker SHELXTL'
_computing_publication_material 'Bruker SHELXTL'
_computing_structure_refinement 'SHELXL-97 (Sheldrick, 1997)'
_computing_structure_solution 'SHELXS-97 (Sheldrick, 1990)'
_diffrn_ambient_temperature 203(2)
_diffrn_measured_fraction_theta_full 0.999
_diffrn_measured_fraction_theta_max 0.999
_diffrn_measurement_device_type 'CCD area detector'
_diffrn_measurement_method 'phi and omega scans'
_diffrn_radiation_monochromator graphite
_diffrn_radiation_source 'fine-focus sealed tube'
_diffrn_radiation_type MoK\a
_diffrn_radiation_wavelength 0.71073
_diffrn_reflns_av_R_equivalents 0.0829
_diffrn_reflns_av_sigmaI/netI 0.1189
_diffrn_reflns_limit_h_max 15
_diffrn_reflns_limit_h_min -15
_diffrn_reflns_limit_k_max 9
_diffrn_reflns_limit_k_min 0
_diffrn_reflns_limit_l_max 28
_diffrn_reflns_limit_l_min 0
_diffrn_reflns_number 20004
_diffrn_reflns_theta_full 23.26
_diffrn_reflns_theta_max 23.26
_diffrn_reflns_theta_min 1.62
_diffrn_standards_decay_% <1
_diffrn_standards_number '50 standard frames at start and end'
_exptl_absorpt_coefficient_mu 0.447
_exptl_absorpt_correction_T_max 0.928077
_exptl_absorpt_correction_T_min 0.705935
_exptl_absorpt_correction_type multi-scan
_exptl_absorpt_process_details 'Blessing,R., Acta Cryst. (1995) A51 33-38.'
_exptl_crystal_colour red
_exptl_crystal_density_diffrn 1.170
_exptl_crystal_density_method 'not measured'
_exptl_crystal_description block
_exptl_crystal_F_000 1184
_exptl_crystal_size_max 0.4
_exptl_crystal_size_mid 0.3
_exptl_crystal_size_min 0.2
_refine_diff_density_max 0.574
_refine_diff_density_min -1.132
_refine_diff_density_rms 0.061
_refine_ls_extinction_method none
_refine_ls_goodness_of_fit_ref 1.043
_refine_ls_hydrogen_treatment mixed
_refine_ls_matrix_type full
_refine_ls_number_parameters 343
_refine_ls_number_reflns 4491
_refine_ls_number_restraints 0
_refine_ls_restrained_S_all 1.043
_refine_ls_R_factor_all 0.0945
_refine_ls_R_factor_gt 0.0618
_refine_ls_shift/su_max 0.001
_refine_ls_shift/su_mean 0.000
_refine_ls_structure_factor_coef Fsqd
_refine_ls_weighting_details 'calc w=1/[\s^2^(Fo^2^)+(0.1000P)^2^+0.0000P] where P=(Fo^2^+2Fc^2^)/3'
_refine_ls_weighting_scheme calc
_refine_ls_wR_factor_gt 0.1582
_refine_ls_wR_factor_ref 0.1707
_reflns_number_gt 2992
_reflns_number_total 4491
_reflns_threshold_expression >2sigma(I)
_cod_data_source_file om0110078.cif
_cod_data_source_block sg326
_cod_depositor_comments
;
The following automatic conversions were performed:

'_symmetry_cell_setting' value 'Monoclinic' changed to 'monoclinic'
according to /home/saulius/struct/CIF-dictionaries/cif_core.dic
dictionary named 'cif_core.dic' version 2.4.1 from 2010-06-29.

Automatic conversion script
Id: cif_fix_values 1715 2011-07-08 13:25:40Z adriana 
;
_cod_original_cell_volume 3132.4(10)
_cod_original_sg_symbol_H-M P2(1)/n
_cod_database_code 4076734

loop_
_symmetry_equiv_pos_as_xyz
'x, y, z'
'-x+1/2, y+1/2, -z+1/2'
'-x, -y, -z'
'x-1/2, -y-1/2, z-1/2'

loop_
_atom_site_label
_atom_site_type_symbol
_atom_site_fract_x
_atom_site_fract_y
_atom_site_fract_z
_atom_site_U_iso_or_equiv
_atom_site_adp_type
_atom_site_occupancy
_atom_site_symmetry_multiplicity
_atom_site_calc_flag
_atom_site_refinement_flags
Mn Mn 0.39256(5) 0.60155(10) 0.11309(3) 0.0498(3) Uani 1 1 d .
N1 N 0.5128(2) 0.4796(4) 0.15189(12) 0.0342(8) Uani 1 1 d .
N2 N 0.4292(2) 0.4420(4) 0.05989(12) 0.0338(8) Uani 1 1 d .
N3 N 0.2680(2) 0.5738(4) 0.05865(13) 0.0348(8) Uani 1 1 d .
C1 C 0.4999(3) 0.4584(5) 0.24679(17) 0.0425(11) Uani 1 1 d .
C2 C 0.5311(3) 0.4989(6) 0.29840(18) 0.0530(13) Uani 1 1 d .
H2A H 0.4990 0.4615 0.3268 0.064 Uiso 1 1 calc R
C3 C 0.6076(4) 0.5918(7) 0.30863(19) 0.0624(15) Uani 1 1 d .
H3A H 0.6283 0.6171 0.3438 0.075 Uiso 1 1 calc R
C4 C 0.6540(4) 0.6481(6) 0.26761(19) 0.0605(15) Uani 1 1 d .
H4A H 0.7056 0.7142 0.2751 0.073 Uiso 1 1 calc R
C5 C 0.6274(3) 0.6108(6) 0.21555(17) 0.0480(12) Uani 1 1 d .
C6 C 0.5495(3) 0.5141(5) 0.20524(16) 0.0401(11) Uani 1 1 d .
C7 C 0.4158(4) 0.3539(7) 0.2357(2) 0.0661(16) Uani 1 1 d .
H7A H 0.3854 0.3808 0.2003 0.079 Uiso 1 1 calc R
C8 C 0.3413(4) 0.3703(10) 0.2752(2) 0.102(3) Uani 1 1 d .
H8A H 0.2895 0.3006 0.2659 0.153 Uiso 1 1 calc R
H8B H 0.3176 0.4741 0.2744 0.153 Uiso 1 1 calc R
H8C H 0.3694 0.3469 0.3106 0.153 Uiso 1 1 calc R
C9 C 0.4492(5) 0.1870(9) 0.2332(3) 0.115(3) Uani 1 1 d .
H9A H 0.4961 0.1781 0.2074 0.172 Uiso 1 1 calc R
H9B H 0.3955 0.1220 0.2226 0.172 Uiso 1 1 calc R
H9C H 0.4772 0.1558 0.2678 0.172 Uiso 1 1 calc R
C10 C 0.6809(4) 0.6810(7) 0.17151(19) 0.0659(16) Uani 1 1 d .
H10A H 0.6592 0.6284 0.1381 0.079 Uiso 1 1 calc R
C11 C 0.7879(4) 0.6592(9) 0.1802(2) 0.093(2) Uani 1 1 d .
H11A H 0.8181 0.7067 0.1513 0.140 Uiso 1 1 calc R
H11B H 0.8025 0.5512 0.1812 0.140 Uiso 1 1 calc R
H11C H 0.8112 0.7060 0.2135 0.140 Uiso 1 1 calc R
C12 C 0.6565(5) 0.8499(8) 0.1642(3) 0.094(2) Uani 1 1 d .
H12A H 0.5883 0.8615 0.1583 0.141 Uiso 1 1 calc R
H12B H 0.6863 0.8895 0.1339 0.141 Uiso 1 1 calc R
H12C H 0.6793 0.9057 0.1958 0.141 Uiso 1 1 calc R
C13 C 0.5560(3) 0.3820(5) 0.12236(15) 0.0335(10) Uani 1 1 d .
C14 C 0.6445(3) 0.2996(6) 0.13985(19) 0.0534(13) Uani 1 1 d .
H14A H 0.6661 0.3308 0.1756 0.080 Uiso 1 1 calc R
H14B H 0.6929 0.3234 0.1161 0.080 Uiso 1 1 calc R
H14C H 0.6326 0.1908 0.1392 0.080 Uiso 1 1 calc R
C15 C 0.5085(3) 0.3551(5) 0.07016(15) 0.0331(10) Uani 1 1 d .
C16 C 0.5353(3) 0.2484(5) 0.03374(16) 0.0384(10) Uani 1 1 d .
H16A H 0.5905 0.1900 0.0410 0.046 Uiso 1 1 calc R
C17 C 0.4797(3) 0.2292(5) -0.01336(16) 0.0412(11) Uani 1 1 d .
H17A H 0.4989 0.1623 -0.0394 0.049 Uiso 1 1 calc R
C18 C 0.3951(3) 0.3095(5) -0.02193(15) 0.0353(10) Uani 1 1 d .
H18A H 0.3553 0.2934 -0.0531 0.042 Uiso 1 1 calc R
C19 C 0.3699(3) 0.4130(5) 0.01551(15) 0.0298(9) Uani 1 1 d .
C20 C 0.2802(3) 0.4925(5) 0.01523(15) 0.0303(9) Uani 1 1 d .
C21 C 0.2077(3) 0.4754(6) -0.02927(17) 0.0480(12) Uani 1 1 d .
H21A H 0.1527 0.5365 -0.0228 0.072 Uiso 1 1 calc R
H21B H 0.1893 0.3692 -0.0328 0.072 Uiso 1 1 calc R
H21C H 0.2331 0.5093 -0.0617 0.072 Uiso 1 1 calc R
C22 C 0.1630(3) 0.7980(5) 0.04895(17) 0.0419(11) Uani 1 1 d .
C23 C 0.0746(3) 0.8607(6) 0.05605(18) 0.0487(12) Uani 1 1 d .
H23A H 0.0624 0.9622 0.0457 0.058 Uiso 1 1 calc R
C24 C 0.0052(3) 0.7796(6) 0.07754(18) 0.0514(13) Uani 1 1 d .
H24A H -0.0536 0.8255 0.0820 0.062 Uiso 1 1 calc R
C25 C 0.0211(3) 0.6303(6) 0.09271(18) 0.0479(12) Uani 1 1 d .
H25A H -0.0270 0.5752 0.1077 0.058 Uiso 1 1 calc R
C26 C 0.1064(3) 0.5608(5) 0.08625(17) 0.0386(11) Uani 1 1 d .
C27 C 0.1778(3) 0.6444(5) 0.06405(16) 0.0351(10) Uani 1 1 d .
C28 C 0.2394(4) 0.8909(6) 0.02623(19) 0.0527(13) Uani 1 1 d .
H28A H 0.2987 0.8305 0.0294 0.063 Uiso 1 1 calc R
C29 C 0.2579(6) 1.0398(8) 0.0564(3) 0.118(3) Uani 1 1 d .
H29A H 0.2764 1.0177 0.0934 0.177 Uiso 1 1 calc R
H29B H 0.2006 1.1010 0.0538 0.177 Uiso 1 1 calc R
H29C H 0.3083 1.0954 0.0412 0.177 Uiso 1 1 calc R
C30 C 0.2137(4) 0.9232(8) -0.0328(2) 0.086(2) Uani 1 1 d .
H30A H 0.2045 0.8275 -0.0517 0.130 Uiso 1 1 calc R
H30B H 0.2645 0.9800 -0.0470 0.130 Uiso 1 1 calc R
H30C H 0.1556 0.9823 -0.0369 0.130 Uiso 1 1 calc R
C31 C 0.1222(3) 0.3960(5) 0.1036(2) 0.0476(12) Uani 1 1 d .
H31A H 0.1757 0.3558 0.0849 0.057 Uiso 1 1 calc R
C32 C 0.1506(6) 0.3881(7) 0.1620(3) 0.103(2) Uani 1 1 d .
H32A H 0.2056 0.4522 0.1704 0.155 Uiso 1 1 calc R
H32B H 0.1658 0.2837 0.1719 0.155 Uiso 1 1 calc R
H32C H 0.0986 0.4235 0.1815 0.155 Uiso 1 1 calc R
C33 C 0.0374(4) 0.2948(6) 0.0894(2) 0.0720(16) Uani 1 1 d .
H33A H 0.0197 0.3016 0.0516 0.108 Uiso 1 1 calc R
H33B H -0.0153 0.3278 0.1087 0.108 Uiso 1 1 calc R
H33C H 0.0534 0.1902 0.0987 0.108 Uiso 1 1 calc R
C34 C 0.3839(5) 0.8020(11) 0.1567(3) 0.144(4) Uani 1 1 d .
H34A H 0.3313 0.8631 0.1415 0.216 Uiso 1 1 calc R
H34B H 0.4424 0.8590 0.1557 0.216 Uiso 1 1 calc R
H34C H 0.3738 0.7771 0.1932 0.216 Uiso 1 1 calc R

loop_
_atom_site_aniso_label
_atom_site_aniso_U_11
_atom_site_aniso_U_22
_atom_site_aniso_U_33
_atom_site_aniso_U_23
_atom_site_aniso_U_13
_atom_site_aniso_U_12
Mn 0.0363(4) 0.0791(6) 0.0332(4) -0.0151(4) -0.0024(3) 0.0140(4)
N1 0.0403(19) 0.035(2) 0.0270(19) -0.0053(15) 0.0000(15) 0.0003(16)
N2 0.0324(18) 0.041(2) 0.0281(19) 0.0012(15) 0.0020(15) 0.0055(16)
N3 0.041(2) 0.031(2) 0.033(2) -0.0043(16) 0.0044(15) 0.0017(16)
C1 0.040(2) 0.055(3) 0.032(3) 0.003(2) 0.0018(19) 0.003(2)
C2 0.057(3) 0.073(4) 0.030(3) 0.006(2) 0.009(2) 0.011(3)
C3 0.065(3) 0.090(4) 0.030(3) -0.015(3) -0.005(2) 0.006(3)
C4 0.059(3) 0.079(4) 0.042(3) -0.017(3) -0.003(2) -0.018(3)
C5 0.055(3) 0.056(3) 0.033(3) -0.007(2) 0.001(2) -0.009(3)
C6 0.042(2) 0.048(3) 0.029(2) -0.004(2) -0.0015(19) 0.005(2)
C7 0.060(3) 0.099(5) 0.041(3) 0.003(3) 0.011(2) -0.019(3)
C8 0.059(4) 0.180(8) 0.070(4) 0.005(4) 0.019(3) -0.026(4)
C9 0.124(6) 0.087(6) 0.138(7) -0.010(5) 0.036(5) -0.045(5)
C10 0.083(4) 0.077(4) 0.037(3) -0.007(3) 0.004(3) -0.033(3)
C11 0.069(4) 0.140(7) 0.074(4) -0.024(4) 0.023(3) -0.037(4)
C12 0.128(6) 0.082(5) 0.072(4) 0.014(4) 0.005(4) -0.037(4)
C13 0.032(2) 0.037(3) 0.031(2) 0.0003(19) -0.0002(17) 0.0015(19)
C14 0.046(3) 0.063(4) 0.049(3) -0.003(3) -0.010(2) 0.017(2)
C15 0.033(2) 0.039(3) 0.027(2) -0.0002(18) 0.0015(17) 0.0033(19)
C16 0.034(2) 0.042(3) 0.040(3) -0.002(2) 0.0043(19) 0.006(2)
C17 0.046(3) 0.045(3) 0.033(3) -0.010(2) 0.008(2) 0.004(2)
C18 0.039(2) 0.040(3) 0.026(2) -0.0033(19) 0.0025(18) -0.004(2)
C19 0.031(2) 0.033(2) 0.025(2) 0.0013(18) 0.0015(16) -0.0039(19)
C20 0.033(2) 0.027(2) 0.029(2) 0.0018(18) -0.0017(17) -0.0020(18)
C21 0.049(3) 0.057(3) 0.038(3) -0.001(2) 0.001(2) 0.010(2)
C22 0.052(3) 0.039(3) 0.035(2) 0.000(2) 0.006(2) 0.010(2)
C23 0.062(3) 0.038(3) 0.046(3) -0.003(2) -0.001(2) 0.014(2)
C24 0.050(3) 0.059(4) 0.046(3) -0.009(3) 0.003(2) 0.018(3)
C25 0.041(3) 0.048(3) 0.055(3) 0.000(2) 0.005(2) 0.004(2)
C26 0.037(2) 0.033(3) 0.046(3) -0.006(2) 0.004(2) 0.001(2)
C27 0.039(2) 0.033(3) 0.033(2) -0.0025(19) 0.0018(18) 0.0068(19)
C28 0.068(3) 0.038(3) 0.054(3) 0.011(2) 0.020(2) 0.011(2)
C29 0.181(8) 0.066(5) 0.119(6) -0.022(4) 0.078(6) -0.051(5)
C30 0.098(5) 0.097(5) 0.068(4) 0.041(4) 0.031(3) 0.037(4)
C31 0.040(2) 0.040(3) 0.064(3) 0.002(2) 0.009(2) 0.003(2)
C32 0.156(7) 0.053(4) 0.092(5) 0.012(4) -0.041(5) 0.022(4)
C33 0.065(3) 0.048(4) 0.104(5) -0.007(3) 0.014(3) -0.014(3)
C34 0.123(6) 0.212(10) 0.090(5) -0.094(6) -0.030(4) 0.091(6)

loop_
_atom_type_symbol
_atom_type_description
_atom_type_scat_dispersion_real
_atom_type_scat_dispersion_imag
_atom_type_scat_source
C C 0.0033 0.0016 'International Tables Vol C Tables 4.2.6.8 and 6.1.1.4'
H H 0.0000 0.0000 'International Tables Vol C Tables 4.2.6.8 and 6.1.1.4'
N N 0.0061 0.0033 'International Tables Vol C Tables 4.2.6.8 and 6.1.1.4'
Mn Mn 0.3368 0.7283 'International Tables Vol C Tables 4.2.6.8 and 6.1.1.4'

loop_
_geom_angle_atom_site_label_1
_geom_angle_atom_site_label_2
_geom_angle_atom_site_label_3
_geom_angle
N2 Mn C34 163.3(3)
N2 Mn N3 74.96(12)
C34 Mn N3 110.6(2)
N2 Mn N1 74.18(12)
C34 Mn N1 104.8(2)
N3 Mn N1 143.09(13)
C13 N1 C6 121.4(3)
C13 N1 Mn 116.5(3)
C6 N1 Mn 121.9(3)
C15 N2 C19 119.4(3)
C15 N2 Mn 120.6(3)
C19 N2 Mn 119.8(3)
C20 N3 C27 119.1(3)
C20 N3 Mn 115.5(2)
C27 N3 Mn 125.2(3)
C2 C1 C6 118.4(4)
C2 C1 C7 120.9(4)
C6 C1 C7 120.6(4)
C3 C2 C1 121.2(4)
C2 C3 C4 119.8(4)
C3 C4 C5 121.9(5)
C4 C5 C6 118.1(4)
C4 C5 C10 119.2(4)
C6 C5 C10 122.7(4)
C5 C6 C1 120.6(4)
C5 C6 N1 121.3(4)
C1 C6 N1 117.8(4)
C1 C7 C8 113.6(5)
C1 C7 C9 110.2(5)
C8 C7 C9 110.5(5)
C11 C10 C5 113.1(5)
C11 C10 C12 110.6(5)
C5 C10 C12 111.0(5)
N1 C13 C15 114.8(3)
N1 C13 C14 124.6(4)
C15 C13 C14 120.6(4)
N2 C15 C16 121.1(4)
N2 C15 C13 113.2(3)
C16 C15 C13 125.6(4)
C17 C16 C15 119.1(4)
C16 C17 C18 119.6(4)
C19 C18 C17 119.7(4)
N2 C19 C18 120.6(4)
N2 C19 C20 113.1(3)
C18 C19 C20 126.2(4)
N3 C20 C19 115.3(3)
N3 C20 C21 123.8(4)
C19 C20 C21 120.8(4)
C23 C22 C27 117.2(4)
C23 C22 C28 121.2(4)
C27 C22 C28 121.6(4)
C24 C23 C22 122.1(5)
C23 C24 C25 120.1(4)
C26 C25 C24 120.9(4)
C25 C26 C27 119.0(4)
C25 C26 C31 119.8(4)
C27 C26 C31 121.3(4)
C26 C27 C22 120.8(4)
C26 C27 N3 119.2(4)
C22 C27 N3 120.0(4)
C22 C28 C29 111.8(4)
C22 C28 C30 110.6(4)
C29 C28 C30 110.3(5)
C32 C31 C33 110.5(5)
C32 C31 C26 110.4(4)
C33 C31 C26 113.2(4)

loop_
_geom_bond_atom_site_label_1
_geom_bond_atom_site_label_2
_geom_bond_distance
Mn N2 2.039(3)
Mn C34 2.086(7)
Mn N3 2.160(3)
Mn N1 2.175(3)
N1 C13 1.320(5)
N1 C6 1.437(5)
N2 C15 1.365(5)
N2 C19 1.369(5)
N3 C20 1.333(5)
N3 C27 1.436(5)
C1 C2 1.390(6)
C1 C6 1.400(6)
C1 C7 1.510(7)
C2 C3 1.362(7)
C3 C4 1.367(7)
C4 C5 1.379(6)
C5 C6 1.399(6)
C5 C10 1.529(6)
C7 C8 1.519(7)
C7 C9 1.543(9)
C10 C11 1.525(8)
C10 C12 1.529(9)
C13 C15 1.450(5)
C13 C14 1.482(5)
C15 C16 1.388(6)
C16 C17 1.383(6)
C17 C18 1.391(6)
C18 C19 1.381(5)
C19 C20 1.448(5)
C20 C21 1.467(6)
C22 C23 1.392(6)
C22 C27 1.412(6)
C22 C28 1.507(6)
C23 C24 1.362(7)
C24 C25 1.379(7)
C25 C26 1.375(6)
C26 C27 1.403(6)
C26 C31 1.522(6)
C28 C29 1.525(8)
C28 C30 1.533(7)
C31 C32 1.500(7)
C31 C33 1.512(6)
